data_7019886
loop_
_publ_author_name
'Demir, Selvan'
'Siladke, Nathan A.'
'Ziller, Joseph W.'
'Evans, William J.'

_publ_section_title
;
 Scandium and yttrium metallocene borohydride complexes: comparisons of
 (BH(4))(1-)vs. (BPh(4))(1-) coordination and reactivity.
;
_journal_issue 32
_journal_name_full 'Dalton transactions (Cambridge, England : 2003)'
_journal_page_first 9659
_journal_page_last 9666
_journal_paper_doi 10.1039/c2dt30861d
_journal_volume 41
_journal_year 2012
_chemical_formula_sum 'C36 H52 N2 Sc2'
_chemical_formula_weight 602.72
_chemical_name_systematic
;
?
;
_space_group_IT_number 2
_symmetry_cell_setting triclinic
_symmetry_space_group_name_Hall '-P 1'
_symmetry_space_group_name_H-M 'P -1'
_atom_sites_solution_hydrogens geom
_atom_sites_solution_primary direct
_atom_sites_solution_secondary difmap
_audit_creation_method SHELXTL
_cell_angle_alpha 108.2140(16)
_cell_angle_beta 96.5966(16)
_cell_angle_gamma 105.0450(16)
_cell_formula_units_Z 2
_cell_length_a 8.5074(10)
_cell_length_b 13.3327(16)
_cell_length_c 16.267(2)
_cell_measurement_reflns_used 2151
_cell_measurement_temperature 143(2)
_cell_measurement_theta_max 24.87
_cell_measurement_theta_min 2.51
_cell_volume 1653.5(3)
_computing_cell_refinement 'Bruker SAINT'
_computing_data_collection 'Bruker APEX2'
_computing_data_reduction 'Bruker SAINT'
_computing_molecular_graphics 'Bruker SHELXTL'
_computing_publication_material 'Bruker SHELXTL'
_computing_structure_refinement 'SHELXL-97 (Sheldrick, 2008)'
_computing_structure_solution 'SHELXS-97 (Sheldrick, 2008)'
_diffrn_ambient_temperature 143(2)
_diffrn_measured_fraction_theta_full 0.998
_diffrn_measured_fraction_theta_max 0.998
_diffrn_measurement_device_type 'Bruker APEX-II CCD'
_diffrn_measurement_method '\f and \w scans'
_diffrn_radiation_monochromator graphite
_diffrn_radiation_source 'fine-focus sealed tube'
_diffrn_radiation_type MoK\a
_diffrn_radiation_wavelength 0.71073
_diffrn_reflns_av_R_equivalents 0.0448
_diffrn_reflns_av_sigmaI/netI 0.0653
_diffrn_reflns_limit_h_max 10
_diffrn_reflns_limit_h_min -10
_diffrn_reflns_limit_k_max 15
_diffrn_reflns_limit_k_min -15
_diffrn_reflns_limit_l_max 16
_diffrn_reflns_limit_l_min -19
_diffrn_reflns_number 13503
_diffrn_reflns_theta_full 24.71
_diffrn_reflns_theta_max 24.71
_diffrn_reflns_theta_min 1.35
_exptl_absorpt_coefficient_mu 0.436
_exptl_absorpt_correction_T_max 0.9672
_exptl_absorpt_correction_T_min 0.9194
_exptl_absorpt_correction_type numerical
_exptl_absorpt_process_details 'Bruker SADABS'
_exptl_crystal_colour orange
_exptl_crystal_density_diffrn 1.211
_exptl_crystal_density_meas ?
_exptl_crystal_density_method 'not measured'
_exptl_crystal_description irregular
_exptl_crystal_F_000 648
_exptl_crystal_size_max 0.20
_exptl_crystal_size_mid 0.10
_exptl_crystal_size_min 0.08
_refine_diff_density_max 0.335
_refine_diff_density_min -0.335
_refine_diff_density_rms 0.062
_refine_ls_extinction_method none
_refine_ls_goodness_of_fit_ref 1.020
_refine_ls_hydrogen_treatment constr
_refine_ls_matrix_type full
_refine_ls_number_parameters 377
_refine_ls_number_reflns 5625
_refine_ls_number_restraints 0
_refine_ls_restrained_S_all 1.020
_refine_ls_R_factor_all 0.0769
_refine_ls_R_factor_gt 0.0453
_refine_ls_shift/su_max 0.003
_refine_ls_shift/su_mean 0.000
_refine_ls_structure_factor_coef Fsqd
_refine_ls_weighting_details 'calc w=1/[\s^2^(Fo^2^)+(0.0501P)^2^+0.7173P] where P=(Fo^2^+2Fc^2^)/3'
_refine_ls_weighting_scheme calc
_refine_ls_wR_factor_gt 0.1019
_refine_ls_wR_factor_ref 0.1140
_reflns_number_gt 3961
_reflns_number_total 5625
_reflns_threshold_expression >2sigma(I)
_cod_data_source_file c2dt30861d.txt
_cod_data_source_block sd54
_cod_depositor_comments
;
The following automatic conversions were performed:

'_symmetry_cell_setting' value 'Triclinic' changed to 'triclinic'
according to /home/saulius/struct/CIF-dictionaries/cif_core.dic
dictionary named 'cif_core.dic' version 2.4.1 from 2010-06-29.

Automatic conversion script
Id: cif_fix_values 1891 2012-01-12 08:04:46Z andrius 

The following automatic conversions were performed:

'_exptl_crystal_density_meas' value 'none' was changed to '?' - the
value is perceived as not measured.

Automatic conversion script
Id: cif_fix_values 3008 2015-01-20 13:52:24Z robertas 
;
_cod_original_cell_volume 1653.4(3)
_cod_original_sg_symbol_H-M P-1
_cod_database_code 7019886

loop_
_symmetry_equiv_pos_as_xyz
'x, y, z'
'-x, -y, -z'

loop_
_atom_site_label
_atom_site_type_symbol
_atom_site_fract_x
_atom_site_fract_y
_atom_site_fract_z
_atom_site_U_iso_or_equiv
_atom_site_adp_type
_atom_site_occupancy
_atom_site_symmetry_multiplicity
_atom_site_calc_flag
_atom_site_refinement_flags
Sc1 Sc 0.48651(7) 0.58136(4) 0.75714(4) 0.01597(16) Uani 1 1 d .
Sc2 Sc 0.65616(7) 0.89521(4) 0.73507(4) 0.01537(16) Uani 1 1 d .
N1 N 0.4956(3) 0.74088(19) 0.74227(16) 0.0172(6) Uani 1 1 d .
N2 N 0.6379(3) 0.73491(19) 0.74761(15) 0.0169(6) Uani 1 1 d .
C1 C 0.3033(3) 0.4475(2) 0.6134(2) 0.0191(7) Uani 1 1 d .
C2 C 0.3673(4) 0.3792(2) 0.6504(2) 0.0209(7) Uani 1 1 d .
C3 C 0.5427(4) 0.4124(2) 0.6585(2) 0.0191(7) Uani 1 1 d .
C4 C 0.5865(3) 0.4994(2) 0.62466(19) 0.0165(7) Uani 1 1 d .
C5 C 0.4389(3) 0.5198(2) 0.59665(19) 0.0159(7) Uani 1 1 d .
H5A H 0.4291 0.5677 0.5609 0.019 Uiso 1 1 calc R
C6 C 0.1232(4) 0.4409(3) 0.5923(2) 0.0274(8) Uani 1 1 d .
H6A H 0.0684 0.3823 0.5346 0.041 Uiso 1 1 calc R
H6B H 0.1161 0.5123 0.5904 0.041 Uiso 1 1 calc R
H6C H 0.0679 0.4238 0.6381 0.041 Uiso 1 1 calc R
C7 C 0.2631(4) 0.2761(3) 0.6613(2) 0.0299(8) Uani 1 1 d .
H7A H 0.2357 0.2131 0.6054 0.045 Uiso 1 1 calc R
H7B H 0.1601 0.2875 0.6778 0.045 Uiso 1 1 calc R
H7C H 0.3256 0.2607 0.7079 0.045 Uiso 1 1 calc R
C8 C 0.6611(4) 0.3564(3) 0.6853(2) 0.0276(8) Uani 1 1 d .
H8A H 0.6931 0.3137 0.6326 0.041 Uiso 1 1 calc R
H8B H 0.6067 0.3061 0.7138 0.041 Uiso 1 1 calc R
H8C H 0.7607 0.4127 0.7269 0.041 Uiso 1 1 calc R
C9 C 0.7614(3) 0.5557(2) 0.6190(2) 0.0204(7) Uani 1 1 d .
H9A H 0.7998 0.5025 0.5762 0.031 Uiso 1 1 calc R
H9B H 0.8357 0.5827 0.6773 0.031 Uiso 1 1 calc R
H9C H 0.7622 0.6186 0.5998 0.031 Uiso 1 1 calc R
C10 C 0.3851(4) 0.6545(3) 0.8933(2) 0.0213(7) Uani 1 1 d .
C11 C 0.3252(4) 0.5375(2) 0.8680(2) 0.0219(7) Uani 1 1 d .
C12 C 0.4637(4) 0.4986(2) 0.8788(2) 0.0211(7) Uani 1 1 d .
C13 C 0.6095(4) 0.5909(3) 0.9075(2) 0.0211(7) Uani 1 1 d .
C14 C 0.5612(4) 0.6867(2) 0.9173(2) 0.0202(7) Uani 1 1 d .
H14A H 0.6367 0.7650 0.9464 0.024 Uiso 1 1 calc R
C15 C 0.2790(4) 0.7296(3) 0.8958(2) 0.0281(8) Uani 1 1 d .
H15A H 0.2359 0.7426 0.9503 0.042 Uiso 1 1 calc R
H15B H 0.1857 0.6943 0.8443 0.042 Uiso 1 1 calc R
H15C H 0.3465 0.8007 0.8946 0.042 Uiso 1 1 calc R
C16 C 0.1426(4) 0.4697(3) 0.8444(2) 0.0348(9) Uani 1 1 d .
H16A H 0.0952 0.4866 0.8973 0.052 Uiso 1 1 calc R
H16B H 0.1316 0.3904 0.8218 0.052 Uiso 1 1 calc R
H16C H 0.0830 0.4883 0.7989 0.052 Uiso 1 1 calc R
C17 C 0.4595(4) 0.3848(3) 0.8777(2) 0.0314(8) Uani 1 1 d .
H17A H 0.5053 0.3897 0.9374 0.047 Uiso 1 1 calc R
H17B H 0.5262 0.3552 0.8368 0.047 Uiso 1 1 calc R
H17C H 0.3441 0.3354 0.8582 0.047 Uiso 1 1 calc R
C18 C 0.7846(4) 0.5888(3) 0.9316(2) 0.0329(8) Uani 1 1 d .
H18A H 0.7996 0.5752 0.9874 0.049 Uiso 1 1 calc R
H18B H 0.8639 0.6604 0.9386 0.049 Uiso 1 1 calc R
H18C H 0.8041 0.5293 0.8846 0.049 Uiso 1 1 calc R
C19 C 0.4760(3) 0.8318(2) 0.5848(2) 0.0183(7) Uani 1 1 d .
C20 C 0.5388(4) 0.9495(2) 0.6125(2) 0.0186(7) Uani 1 1 d .
C21 C 0.7131(4) 0.9795(2) 0.6169(2) 0.0203(7) Uani 1 1 d .
C22 C 0.7589(4) 0.8815(3) 0.5951(2) 0.0204(7) Uani 1 1 d .
C23 C 0.6120(4) 0.7910(2) 0.57454(19) 0.0183(7) Uani 1 1 d .
H23A H 0.6036 0.7108 0.5475 0.022 Uiso 1 1 calc R
C24 C 0.2949(3) 0.7635(2) 0.5659(2) 0.0239(7) Uani 1 1 d .
H24A H 0.2298 0.7813 0.5219 0.036 Uiso 1 1 calc R
H24B H 0.2532 0.7807 0.6207 0.036 Uiso 1 1 calc R
H24C H 0.2844 0.6843 0.5430 0.036 Uiso 1 1 calc R
C25 C 0.4347(4) 1.0266(2) 0.6223(2) 0.0247(7) Uani 1 1 d .
H25A H 0.4228 1.0466 0.5693 0.037 Uiso 1 1 calc R
H25B H 0.4892 1.0940 0.6745 0.037 Uiso 1 1 calc R
H25C H 0.3243 0.9893 0.6294 0.037 Uiso 1 1 calc R
C26 C 0.8255(4) 1.0918(3) 0.6257(2) 0.0287(8) Uani 1 1 d .
H26A H 0.8361 1.0934 0.5667 0.043 Uiso 1 1 calc R
H26B H 0.9358 1.1057 0.6608 0.043 Uiso 1 1 calc R
H26C H 0.7780 1.1494 0.6553 0.043 Uiso 1 1 calc R
C27 C 0.9302(4) 0.8731(3) 0.5893(2) 0.0298(8) Uani 1 1 d .
H27A H 0.9656 0.8959 0.5408 0.045 Uiso 1 1 calc R
H27B H 0.9283 0.7961 0.5779 0.045 Uiso 1 1 calc R
H27C H 1.0085 0.9218 0.6452 0.045 Uiso 1 1 calc R
C28 C 0.6363(4) 1.0369(2) 0.8734(2) 0.0210(7) Uani 1 1 d .
C29 C 0.7683(4) 1.0977(2) 0.8450(2) 0.0216(7) Uani 1 1 d .
C30 C 0.8978(4) 1.0495(2) 0.8475(2) 0.0218(7) Uani 1 1 d .
C31 C 0.8483(4) 0.9612(2) 0.8797(2) 0.0209(7) Uani 1 1 d .
C32 C 0.6872(4) 0.9552(2) 0.8960(2) 0.0209(7) Uani 1 1 d .
H32A H 0.6281 0.9097 0.9284 0.025 Uiso 1 1 calc R
C33 C 0.4732(4) 1.0608(3) 0.8810(2) 0.0301(8) Uani 1 1 d .
H33A H 0.4948 1.1356 0.9243 0.045 Uiso 1 1 calc R
H33B H 0.4017 1.0060 0.9004 0.045 Uiso 1 1 calc R
H33C H 0.4172 1.0561 0.8232 0.045 Uiso 1 1 calc R
C34 C 0.7771(4) 1.2062(2) 0.8333(2) 0.0311(8) Uani 1 1 d .
H34A H 0.7916 1.2636 0.8912 0.047 Uiso 1 1 calc R
H34B H 0.6737 1.1980 0.7947 0.047 Uiso 1 1 calc R
H34D H 0.8717 1.2280 0.8065 0.047 Uiso 1 1 calc R
C35 C 1.0700(4) 1.0943(3) 0.8327(2) 0.0339(9) Uani 1 1 d .
H35A H 1.1490 1.1327 0.8899 0.051 Uiso 1 1 calc R
H35D H 1.0690 1.1467 0.8017 0.051 Uiso 1 1 calc R
H35B H 1.1037 1.0327 0.7967 0.051 Uiso 1 1 calc R
C36 C 0.9542(4) 0.8916(3) 0.8958(2) 0.0323(8) Uani 1 1 d .
H36D H 1.0536 0.9390 0.9422 0.048 Uiso 1 1 calc R
H36A H 0.9880 0.8570 0.8410 0.048 Uiso 1 1 calc R
H36B H 0.8900 0.8336 0.9148 0.048 Uiso 1 1 calc R

loop_
_atom_site_aniso_label
_atom_site_aniso_U_11
_atom_site_aniso_U_22
_atom_site_aniso_U_33
_atom_site_aniso_U_23
_atom_site_aniso_U_13
_atom_site_aniso_U_12
Sc1 0.0169(3) 0.0158(3) 0.0162(3) 0.0072(3) 0.0054(2) 0.0044(2)
Sc2 0.0145(3) 0.0146(3) 0.0169(3) 0.0065(3) 0.0038(2) 0.0033(2)
N1 0.0186(14) 0.0176(13) 0.0130(14) 0.0038(11) 0.0034(11) 0.0040(11)
N2 0.0189(14) 0.0189(13) 0.0114(14) 0.0048(11) 0.0026(11) 0.0048(11)
C1 0.0163(15) 0.0212(16) 0.0155(17) 0.0043(14) 0.0030(13) 0.0015(13)
C2 0.0242(17) 0.0176(16) 0.0174(18) 0.0046(14) 0.0053(14) 0.0025(13)
C3 0.0235(16) 0.0159(15) 0.0176(18) 0.0048(13) 0.0046(14) 0.0070(13)
C4 0.0161(15) 0.0161(15) 0.0167(17) 0.0052(13) 0.0046(13) 0.0044(12)
C5 0.0191(16) 0.0158(15) 0.0116(17) 0.0040(13) 0.0037(13) 0.0047(13)
C6 0.0193(17) 0.0322(19) 0.027(2) 0.0086(16) 0.0053(15) 0.0051(15)
C7 0.0320(19) 0.0229(18) 0.030(2) 0.0103(16) 0.0063(16) -0.0008(15)
C8 0.0332(19) 0.0268(18) 0.033(2) 0.0164(16) 0.0142(17) 0.0162(15)
C9 0.0161(16) 0.0259(17) 0.0194(18) 0.0073(14) 0.0032(13) 0.0079(13)
C10 0.0246(17) 0.0268(18) 0.0167(18) 0.0094(14) 0.0099(14) 0.0107(14)
C11 0.0236(17) 0.0231(17) 0.0200(18) 0.0103(14) 0.0100(14) 0.0036(14)
C12 0.0298(18) 0.0235(17) 0.0161(18) 0.0108(14) 0.0113(15) 0.0108(14)
C13 0.0243(17) 0.0267(17) 0.0156(18) 0.0100(14) 0.0079(14) 0.0087(14)
C14 0.0234(17) 0.0215(16) 0.0141(17) 0.0058(14) 0.0041(14) 0.0052(14)
C15 0.0283(18) 0.0331(19) 0.028(2) 0.0117(16) 0.0105(16) 0.0145(15)
C16 0.0277(19) 0.036(2) 0.043(2) 0.0162(18) 0.0163(17) 0.0056(16)
C17 0.046(2) 0.0315(19) 0.026(2) 0.0174(16) 0.0153(17) 0.0159(17)
C18 0.033(2) 0.044(2) 0.030(2) 0.0188(18) 0.0052(17) 0.0189(17)
C19 0.0177(16) 0.0212(16) 0.0152(17) 0.0085(14) 0.0023(13) 0.0026(13)
C20 0.0220(16) 0.0214(16) 0.0155(17) 0.0095(14) 0.0053(14) 0.0076(13)
C21 0.0217(16) 0.0209(16) 0.0189(18) 0.0108(14) 0.0055(14) 0.0025(13)
C22 0.0183(16) 0.0270(17) 0.0179(18) 0.0099(14) 0.0080(14) 0.0066(14)
C23 0.0232(17) 0.0203(16) 0.0129(17) 0.0075(13) 0.0067(13) 0.0060(13)
C24 0.0181(16) 0.0227(17) 0.027(2) 0.0085(15) 0.0010(14) 0.0026(13)
C25 0.0242(17) 0.0239(17) 0.028(2) 0.0118(15) 0.0023(15) 0.0096(14)
C26 0.0281(18) 0.0270(18) 0.032(2) 0.0168(16) 0.0080(16) 0.0015(15)
C27 0.0202(17) 0.037(2) 0.032(2) 0.0112(17) 0.0130(16) 0.0083(15)
C28 0.0209(16) 0.0193(16) 0.0175(18) 0.0005(14) 0.0014(14) 0.0063(13)
C29 0.0231(17) 0.0171(16) 0.0208(19) 0.0041(14) 0.0003(14) 0.0053(13)
C30 0.0186(16) 0.0195(16) 0.0199(18) 0.0010(14) 0.0002(14) 0.0028(13)
C31 0.0195(16) 0.0183(16) 0.0197(18) 0.0023(14) -0.0025(14) 0.0060(13)
C32 0.0268(17) 0.0193(16) 0.0150(18) 0.0054(14) 0.0047(14) 0.0051(14)
C33 0.0266(18) 0.0331(19) 0.031(2) 0.0075(16) 0.0106(16) 0.0122(15)
C34 0.037(2) 0.0185(17) 0.032(2) 0.0055(16) 0.0037(17) 0.0057(15)
C35 0.0176(17) 0.036(2) 0.039(2) 0.0085(18) 0.0021(16) 0.0020(15)
C36 0.0310(19) 0.0278(19) 0.033(2) 0.0065(16) -0.0063(16) 0.0114(16)

loop_
_atom_type_symbol
_atom_type_description
_atom_type_scat_dispersion_real
_atom_type_scat_dispersion_imag
_atom_type_scat_source
C C 0.0033 0.0016 'International Tables Vol C Tables 4.2.6.8 and 6.1.1.4'
H H 0.0000 0.0000 'International Tables Vol C Tables 4.2.6.8 and 6.1.1.4'
N N 0.0061 0.0033 'International Tables Vol C Tables 4.2.6.8 and 6.1.1.4'
Sc Sc 0.2519 0.3716 'International Tables Vol C Tables 4.2.6.8 and 6.1.1.4'

loop_
_geom_angle_atom_site_label_1
_geom_angle_atom_site_label_2
_geom_angle_atom_site_label_3
_geom_angle
Cnt1 Sc1 N1 111.0
Cnt1 Sc1 N2 106.3
Cnt2 Sc1 N1 109.4
Cnt2 Sc1 N2 113.6
Cnt1 Sc1 Cnt2 138.1
Cnt3 Sc2 N1 109.4
Cnt3 Sc2 N2 113.0
Cnt4 Sc2 N1 110.7
Cnt4 Sc2 N2 105.9
Cnt3 Sc2 Cnt4 138.7
N2 Sc1 N1 32.62(8)
N2 Sc1 C5 82.38(9)
N1 Sc1 C5 81.60(9)
N2 Sc1 C4 81.73(9)
N1 Sc1 C4 98.46(9)
C5 Sc1 C4 33.54(9)
N2 Sc1 C14 84.55(10)
N1 Sc1 C14 85.80(9)
C5 Sc1 C14 166.60(10)
C4 Sc1 C14 146.26(10)
N2 Sc1 C10 101.11(10)
N1 Sc1 C10 84.88(9)
C5 Sc1 C10 148.16(10)
C4 Sc1 C10 176.65(10)
C14 Sc1 C10 33.39(10)
N2 Sc1 C1 113.32(10)
N1 Sc1 C1 101.16(10)
C5 Sc1 C1 33.35(9)
C4 Sc1 C1 55.43(10)
C14 Sc1 C1 156.59(10)
C10 Sc1 C1 124.25(10)
N2 Sc1 C13 103.50(10)
N1 Sc1 C13 116.26(10)
C5 Sc1 C13 155.44(10)
C4 Sc1 C13 122.78(10)
C14 Sc1 C13 33.02(9)
C10 Sc1 C13 55.01(10)
C1 Sc1 C13 141.48(10)
N2 Sc1 C11 133.94(10)
N1 Sc1 C11 114.81(9)
C5 Sc1 C11 135.83(10)
C4 Sc1 C11 144.06(10)
C14 Sc1 C11 54.61(10)
C10 Sc1 C11 32.95(10)
C1 Sc1 C11 102.71(10)
C13 Sc1 C11 54.38(10)
N2 Sc1 C3 112.30(9)
N1 Sc1 C3 131.37(9)
C5 Sc1 C3 54.79(10)
C4 Sc1 C3 33.11(9)
C14 Sc1 C3 134.39(10)
C10 Sc1 C3 143.58(10)
C1 Sc1 C3 54.55(10)
C13 Sc1 C3 101.66(10)
C11 Sc1 C3 111.73(10)
N2 Sc1 C12 135.39(10)
N1 Sc1 C12 137.47(9)
C5 Sc1 C12 139.28(10)
C4 Sc1 C12 122.37(10)
C14 Sc1 C12 54.06(10)
C10 Sc1 C12 54.32(10)
C1 Sc1 C12 111.14(10)
C13 Sc1 C12 32.39(10)
C11 Sc1 C12 32.57(9)
C3 Sc1 C12 90.58(10)
N2 Sc1 C2 134.26(9)
N1 Sc1 C2 133.01(10)
C5 Sc1 C2 54.32(10)
C4 Sc1 C2 54.50(9)
C14 Sc1 C2 139.06(10)
C10 Sc1 C2 123.13(10)
C1 Sc1 C2 32.59(10)
C13 Sc1 C2 110.71(10)
C11 Sc1 C2 91.26(10)
C3 Sc1 C2 32.42(9)
C12 Sc1 C2 85.01(10)
N2 Sc2 N1 32.61(8)
N2 Sc2 C32 82.44(9)
N1 Sc2 C32 81.60(9)
N2 Sc2 C31 81.34(9)
N1 Sc2 C31 98.02(10)
C32 Sc2 C31 33.46(10)
N2 Sc2 C23 84.27(9)
N1 Sc2 C23 86.41(9)
C32 Sc2 C23 166.63(10)
C31 Sc2 C23 144.72(10)
N2 Sc2 C19 99.81(9)
N1 Sc2 C19 84.51(9)
C32 Sc2 C19 149.71(10)
C31 Sc2 C19 176.61(10)
C23 Sc2 C19 32.87(9)
N2 Sc2 C28 113.19(10)
N1 Sc2 C28 101.32(10)
C32 Sc2 C28 32.92(10)
C31 Sc2 C28 54.99(10)
C23 Sc2 C28 158.21(10)
C19 Sc2 C28 126.83(10)
N2 Sc2 C22 103.81(10)
N1 Sc2 C22 117.10(10)
C32 Sc2 C22 154.38(11)
C31 Sc2 C22 121.94(10)
C23 Sc2 C22 33.00(9)
C19 Sc2 C22 54.71(9)
C28 Sc2 C22 140.80(10)
N2 Sc2 C20 132.74(10)
N1 Sc2 C20 113.94(10)
C32 Sc2 C20 136.76(10)
C31 Sc2 C20 145.61(10)
C23 Sc2 C20 54.36(10)
C19 Sc2 C20 32.97(9)
C28 Sc2 C20 104.18(10)
C22 Sc2 C20 54.39(10)
N2 Sc2 C30 111.80(10)
N1 Sc2 C30 130.86(10)
C32 Sc2 C30 54.48(10)
C31 Sc2 C30 33.04(10)
C23 Sc2 C30 133.36(10)
C19 Sc2 C30 144.59(10)
C28 Sc2 C30 54.02(10)
C22 Sc2 C30 100.85(10)
C20 Sc2 C30 113.30(10)
N2 Sc2 C21 135.57(9)
N1 Sc2 C21 137.49(10)
C32 Sc2 C21 139.16(10)
C31 Sc2 C21 122.85(10)
C23 Sc2 C21 53.97(10)
C19 Sc2 C21 54.22(9)
C28 Sc2 C21 111.08(10)
C22 Sc2 C21 32.48(9)
C20 Sc2 C21 32.58(9)
C30 Sc2 C21 91.07(10)
N2 Sc2 C29 133.77(10)
N1 Sc2 C29 132.91(10)
C32 Sc2 C29 53.97(10)
C31 Sc2 C29 54.26(10)
C23 Sc2 C29 139.16(10)
C19 Sc2 C29 125.29(10)
C28 Sc2 C29 32.38(9)
C22 Sc2 C29 109.98(10)
C20 Sc2 C29 93.01(10)
C30 Sc2 C29 32.15(9)
C21 Sc2 C29 85.21(10)
N2 N1 Sc1 72.88(15)
N2 N1 Sc2 72.67(15)
Sc1 N1 Sc2 145.54(12)
N1 N2 Sc2 74.72(15)
N1 N2 Sc1 74.50(15)
Sc2 N2 Sc1 149.21(12)
C5 C1 C2 107.4(3)
C5 C1 C6 126.2(3)
C2 C1 C6 126.4(3)
C5 C1 Sc1 71.00(16)
C2 C1 Sc1 76.53(18)
C6 C1 Sc1 120.0(2)
C1 C2 C3 108.0(3)
C1 C2 C7 124.8(3)
C3 C2 C7 126.1(3)
C1 C2 Sc1 70.89(17)
C3 C2 Sc1 72.23(16)
C7 C2 Sc1 131.6(2)
C4 C3 C2 108.0(3)
C4 C3 C8 124.4(3)
C2 C3 C8 127.0(3)
C4 C3 Sc1 70.62(16)
C2 C3 Sc1 75.34(17)
C8 C3 Sc1 126.3(2)
C5 C4 C3 107.5(2)
C5 C4 C9 127.8(3)
C3 C4 C9 124.6(3)
C5 C4 Sc1 72.47(16)
C3 C4 Sc1 76.26(17)
C9 C4 Sc1 118.29(19)
C4 C5 C1 109.1(3)
C4 C5 Sc1 73.99(17)
C1 C5 Sc1 75.64(17)
C11 C10 C14 107.2(3)
C11 C10 C15 125.6(3)
C14 C10 C15 127.1(3)
C11 C10 Sc1 74.85(17)
C14 C10 Sc1 72.58(17)
C15 C10 Sc1 119.3(2)
C10 C11 C12 108.2(3)
C10 C11 C16 124.5(3)
C12 C11 C16 126.9(3)
C10 C11 Sc1 72.21(17)
C12 C11 Sc1 75.39(17)
C16 C11 Sc1 123.7(2)
C13 C12 C11 107.9(3)
C13 C12 C17 124.1(3)
C11 C12 C17 127.0(3)
C13 C12 Sc1 71.73(17)
C11 C12 Sc1 72.04(17)
C17 C12 Sc1 130.7(2)
C14 C13 C12 107.8(3)
C14 C13 C18 126.0(3)
C12 C13 C18 126.0(3)
C14 C13 Sc1 71.82(17)
C12 C13 Sc1 75.87(18)
C18 C13 Sc1 122.4(2)
C13 C14 C10 108.8(3)
C13 C14 Sc1 75.16(18)
C10 C14 Sc1 74.03(17)
C23 C19 C20 107.5(2)
C23 C19 C24 126.6(3)
C20 C19 C24 125.8(3)
C23 C19 Sc2 72.88(17)
C20 C19 Sc2 74.33(17)
C24 C19 Sc2 120.6(2)
C21 C20 C19 107.9(2)
C21 C20 C25 126.0(3)
C19 C20 C25 125.5(3)
C21 C20 Sc2 74.91(17)
C19 C20 Sc2 72.69(17)
C25 C20 Sc2 124.8(2)
C22 C21 C20 108.1(3)
C22 C21 C26 124.5(3)
C20 C21 C26 126.4(3)
C22 C21 Sc2 72.07(17)
C20 C21 Sc2 72.51(17)
C26 C21 Sc2 129.8(2)
C21 C22 C23 107.5(3)
C21 C22 C27 126.7(3)
C23 C22 C27 125.7(3)
C21 C22 Sc2 75.45(17)
C23 C22 Sc2 72.47(17)
C27 C22 Sc2 120.6(2)
C19 C23 C22 109.0(3)
C19 C23 Sc2 74.25(17)
C22 C23 Sc2 74.53(17)
C32 C28 C29 108.1(3)
C32 C28 C33 126.8(3)
C29 C28 C33 125.1(3)
C32 C28 Sc2 71.40(17)
C29 C28 Sc2 76.82(17)
C33 C28 Sc2 119.7(2)
C30 C29 C28 107.5(3)
C30 C29 C34 127.4(3)
C28 C29 C34 124.1(3)
C30 C29 Sc2 71.96(17)
C28 C29 Sc2 70.81(16)
C34 C29 Sc2 131.9(2)
C29 C30 C31 108.5(3)
C29 C30 C35 126.2(3)
C31 C30 C35 124.7(3)
C29 C30 Sc2 75.89(17)
C31 C30 Sc2 70.87(17)
C35 C30 Sc2 126.3(2)
C32 C31 C30 107.1(3)
C32 C31 C36 127.8(3)
C30 C31 C36 125.1(3)
C32 C31 Sc2 72.71(17)
C30 C31 Sc2 76.09(18)
C36 C31 Sc2 118.7(2)
C28 C32 C31 108.9(3)
C28 C32 Sc2 75.68(18)
C31 C32 Sc2 73.82(18)

loop_
_geom_bond_atom_site_label_1
_geom_bond_atom_site_label_2
_geom_bond_distance
Sc1 Cnt1 2.180
Sc1 Cnt2 2.189
Sc2 Cnt3 2.198
Sc2 Cnt4 2.196
Sc1 N2 2.179(2)
Sc1 N1 2.197(2)
Sc1 C5 2.429(3)
Sc1 C4 2.448(3)
Sc1 C14 2.456(3)
Sc1 C10 2.474(3)
Sc1 C1 2.488(3)
Sc1 C13 2.499(3)
Sc1 C11 2.508(3)
Sc1 C3 2.521(3)
Sc1 C12 2.552(3)
Sc1 C2 2.561(3)
Sc2 N2 2.177(2)
Sc2 N1 2.200(2)
Sc2 C32 2.447(3)
Sc2 C31 2.461(3)
Sc2 C23 2.475(3)
Sc2 C19 2.493(3)
Sc2 C28 2.501(3)
Sc2 C22 2.502(3)
Sc2 C20 2.514(3)
Sc2 C30 2.528(3)
Sc2 C21 2.545(3)
Sc2 C29 2.579(3)
N1 N2 1.229(3)
C1 C5 1.412(4)
C1 C2 1.418(4)
C1 C6 1.504(4)
C2 C3 1.419(4)
C2 C7 1.504(4)
C3 C4 1.418(4)
C3 C8 1.502(4)
C4 C5 1.407(4)
C4 C9 1.510(4)
C10 C11 1.413(4)
C10 C14 1.416(4)
C10 C15 1.507(4)
C11 C12 1.420(4)
C11 C16 1.514(4)
C12 C13 1.410(4)
C12 C17 1.503(4)
C13 C14 1.409(4)
C13 C18 1.506(4)
C19 C23 1.406(4)
C19 C20 1.421(4)
C19 C24 1.512(4)
C20 C21 1.419(4)
C20 C25 1.506(4)
C21 C22 1.412(4)
C21 C26 1.506(4)
C22 C23 1.414(4)
C22 C27 1.502(4)
C28 C32 1.403(4)
C28 C29 1.418(4)
C28 C33 1.512(4)
C29 C30 1.415(4)
C29 C34 1.501(4)
C30 C31 1.420(4)
C30 C35 1.509(4)
C31 C32 1.413(4)
C31 C36 1.508(4)
